data_7228100
loop_
_publ_author_name
'Routaboul, Lucie'
'Tanabe, Iori'
'Santana, Juan Colon'
'Yuan, Minghui'
'Ghisolfi, Alessio'
'Garcia, William Serrano'
'Dowben, Peter A.'
'Doudin, Bernard'
'Braunstein, Pierre'

_publ_section_title
;
 Changes in molecular film metallicity with minor modifications of the
 constitutive quinonoid zwitterions
;
_journal_issue 35
_journal_name_full 'RSC Adv.'
_journal_page_first 21906
_journal_paper_doi 10.1039/C7RA01597F
_journal_volume 7
_journal_year 2017
_chemical_formula_moiety 'C20 H20 N4 O2'
_chemical_formula_sum 'C20 H20 N4 O2'
_chemical_formula_weight 348.40
_chemical_name_systematic
;
 ?
;
_space_group_IT_number 2
_symmetry_cell_setting triclinic
_symmetry_space_group_name_Hall '-P 1'
_symmetry_space_group_name_H-M 'P -1'
_atom_sites_solution_hydrogens geom
_atom_sites_solution_primary direct
_atom_sites_solution_secondary difmap
_audit_creation_method SHELXL-97
_audit_update_record
;
2017-02-07 deposited with the CCDC.
2017-04-07 downloaded from the CCDC.
;
_cell_angle_alpha 109.389(3)
_cell_angle_beta 110.956(2)
_cell_angle_gamma 104.273(2)
_cell_formula_units_Z 2
_cell_length_a 9.4739(8)
_cell_length_b 10.4564(10)
_cell_length_c 10.8136(16)
_cell_measurement_reflns_used 2297
_cell_measurement_temperature 173(2)
_cell_measurement_theta_max 28.66
_cell_measurement_theta_min 3.57
_cell_volume 858.68(17)
_computing_cell_refinement 'Bruker SAINT'
_computing_data_collection 'Bruker APEX2'
_computing_data_reduction 'Bruker SAINT'
_computing_molecular_graphics 'Bruker SHELXTL'
_computing_publication_material 'Bruker SHELXTL'
_computing_structure_refinement 'SHELXL-97 (Sheldrick, 2008)'
_computing_structure_solution 'SHELXS-97 (Sheldrick, 2008)'
_diffrn_ambient_temperature 173(2)
_diffrn_measured_fraction_theta_full 0.995
_diffrn_measured_fraction_theta_max 0.995
_diffrn_measurement_device_type 'Bruker APEX-II CCD'
_diffrn_measurement_method '\f and \w scans'
_diffrn_radiation_monochromator triumph
_diffrn_radiation_source 'sealed tube'
_diffrn_radiation_type MoK\a
_diffrn_radiation_wavelength 0.71073
_diffrn_reflns_av_R_equivalents 0.0328
_diffrn_reflns_av_sigmaI/netI 0.0604
_diffrn_reflns_limit_h_max 12
_diffrn_reflns_limit_h_min -12
_diffrn_reflns_limit_k_max 14
_diffrn_reflns_limit_k_min -14
_diffrn_reflns_limit_l_max 14
_diffrn_reflns_limit_l_min -14
_diffrn_reflns_number 10895
_diffrn_reflns_theta_full 29.03
_diffrn_reflns_theta_max 29.03
_diffrn_reflns_theta_min 2.27
_exptl_absorpt_coefficient_mu 0.090
_exptl_absorpt_correction_T_max 0.9911
_exptl_absorpt_correction_T_min 0.9840
_exptl_absorpt_correction_type multi-scan
_exptl_absorpt_process_details sadabs
_exptl_crystal_colour red
_exptl_crystal_density_diffrn 1.347
_exptl_crystal_density_method 'not measured'
_exptl_crystal_description block
_exptl_crystal_F_000 368
_exptl_crystal_size_max 0.18
_exptl_crystal_size_mid 0.16
_exptl_crystal_size_min 0.10
_refine_diff_density_max 0.225
_refine_diff_density_min -0.231
_refine_diff_density_rms 0.046
_refine_ls_extinction_method none
_refine_ls_goodness_of_fit_ref 1.003
_refine_ls_hydrogen_treatment mixed
_refine_ls_matrix_type full
_refine_ls_number_parameters 259
_refine_ls_number_reflns 4555
_refine_ls_number_restraints 0
_refine_ls_restrained_S_all 1.003
_refine_ls_R_factor_all 0.1021
_refine_ls_R_factor_gt 0.0476
_refine_ls_shift/su_max 0.000
_refine_ls_shift/su_mean 0.000
_refine_ls_structure_factor_coef Fsqd
_refine_ls_weighting_details 'calc w=1/[\s^2^(Fo^2^)+(0.0488P)^2^+0.1428P] where P=(Fo^2^+2Fc^2^)/3'
_refine_ls_weighting_scheme calc
_refine_ls_wR_factor_gt 0.0988
_refine_ls_wR_factor_ref 0.1178
_reflns_number_gt 2732
_reflns_number_total 4555
_reflns_threshold_expression I>2\s(I)
_cod_data_source_file c7ra01597f2.cif
_cod_data_source_block pblr120703
_cod_depositor_comments
;
The following automatic conversions were performed:

'_symmetry_cell_setting' value 'Triclinic' changed to 'triclinic'
according to
/home/data/users/saulius/crontab/automatic-downloads/rss-feeds/RSC/lib/dictionaries/cif_core.dic
dictionary named 'cif_core.dic' version 2.4.2 from 2011-04-26.

Automatic conversion script
Id: cif_fix_values 4973 2017-02-22 13:04:09Z antanas 
;
_cod_original_sg_symbol_Hall '-P 1 '
_cod_original_sg_symbol_H-M 'P -1 '
_cod_database_code 7228100

loop_
_symmetry_equiv_pos_as_xyz
'x, y, z'
'-x, -y, -z'

loop_
_atom_site_label
_atom_site_type_symbol
_atom_site_fract_x
_atom_site_fract_y
_atom_site_fract_z
_atom_site_U_iso_or_equiv
_atom_site_adp_type
_atom_site_occupancy
_atom_site_symmetry_multiplicity
_atom_site_calc_flag
_atom_site_refinement_flags
C1 C 1.01687(18) 0.96947(18) 0.83316(18) 0.0237(4) Uani 1 1 d .
H1 H 0.9296 0.8724 0.7698 0.028 Uiso 1 1 calc R
C2 C 0.98081(17) 1.09261(18) 0.87268(17) 0.0219(3) Uani 1 1 d .
C3 C 1.11798(19) 1.25011(19) 0.97431(18) 0.0262(4) Uani 1 1 d .
C4 C 1.28206(19) 1.26344(19) 1.02805(19) 0.0280(4) Uani 1 1 d .
H4 H 1.3695 1.3596 1.0968 0.034 Uiso 1 1 calc R
C5 C 1.32329(18) 1.14338(19) 0.98594(18) 0.0257(4) Uani 1 1 d .
C6 C 1.18170(18) 0.98877(18) 0.88684(17) 0.0230(4) Uani 1 1 d .
C7 C 0.67882(17) 0.94896(18) 0.74744(18) 0.0251(4) Uani 1 1 d .
H7A H 0.5958 0.9690 0.7769 0.030 Uiso 1 1 calc R
H7B H 0.7051 0.8747 0.7779 0.030 Uiso 1 1 calc R
C8 C 0.60039(17) 0.88073(17) 0.57916(17) 0.0217(3) Uani 1 1 d .
C9 C 0.66628(18) 0.93483(18) 0.50196(18) 0.0247(4) Uani 1 1 d .
H9 H 0.7716 1.0170 0.5561 0.030 Uiso 1 1 calc R
C10 C 0.58157(19) 0.87142(19) 0.34724(19) 0.0267(4) Uani 1 1 d .
H10 H 0.6299 0.9100 0.2968 0.032 Uiso 1 1 calc R
C11 C 0.42583(18) 0.75133(18) 0.26495(18) 0.0242(4) Uani 1 1 d .
C12 C 0.36170(19) 0.69309(19) 0.34146(19) 0.0282(4) Uani 1 1 d .
H12 H 0.2578 0.6092 0.2875 0.034 Uiso 1 1 calc R
C13 C 0.44828(18) 0.75656(19) 0.49535(19) 0.0274(4) Uani 1 1 d .
H13 H 0.4031 0.7146 0.5455 0.033 Uiso 1 1 calc R
C14 C 1.1187(2) 0.72019(19) 0.7722(2) 0.0306(4) Uani 1 1 d .
H14A H 1.0531 0.6939 0.8207 0.037 Uiso 1 1 calc R
H14B H 1.1864 0.6616 0.7715 0.037 Uiso 1 1 calc R
C15 C 1.00182(19) 0.67839(18) 0.61356(19) 0.0261(4) Uani 1 1 d .
C16 C 1.0595(2) 0.7141(2) 0.5227(2) 0.0353(4) Uani 1 1 d .
H16 H 1.1757 0.7637 0.5610 0.042 Uiso 1 1 calc R
C17 C 0.9528(2) 0.6794(2) 0.3787(2) 0.0360(4) Uani 1 1 d .
H17 H 0.9961 0.7040 0.3187 0.043 Uiso 1 1 calc R
C18 C 0.7815(2) 0.60822(18) 0.32040(19) 0.0287(4) Uani 1 1 d .
C19 C 0.7222(2) 0.5704(2) 0.4093(2) 0.0318(4) Uani 1 1 d .
H19 H 0.6061 0.5203 0.3709 0.038 Uiso 1 1 calc R
C20 C 0.83095(19) 0.60511(19) 0.5533(2) 0.0293(4) Uani 1 1 d .
H20 H 0.7880 0.5783 0.6125 0.035 Uiso 1 1 calc R
N1 N 0.82916(15) 1.08621(16) 0.83049(15) 0.0242(3) Uani 1 1 d .
N2 N 0.3295(2) 0.6956(2) 0.11037(18) 0.0329(4) Uani 1 1 d .
N3 N 1.22990(16) 0.87960(16) 0.86037(16) 0.0272(3) Uani 1 1 d .
N4 N 0.6724(2) 0.57119(19) 0.17335(18) 0.0394(4) Uani 1 1 d .
O1 O 1.07439(14) 1.35461(13) 1.00044(15) 0.0403(3) Uani 1 1 d .
O2 O 1.46787(13) 1.15111(14) 1.02296(14) 0.0359(3) Uani 1 1 d .
H1N H 0.822(2) 1.171(2) 0.865(2) 0.033(5) Uiso 1 1 d .
H3N H 1.344(2) 0.906(2) 0.907(2) 0.046(6) Uiso 1 1 d .
H2A H 0.388(2) 0.714(2) 0.068(2) 0.046(6) Uiso 1 1 d .
H2B H 0.256(3) 0.606(2) 0.068(2) 0.045(6) Uiso 1 1 d .
H4A H 0.716(3) 0.626(3) 0.135(3) 0.075(8) Uiso 1 1 d .
H4B H 0.569(3) 0.569(3) 0.158(3) 0.074(8) Uiso 1 1 d .

loop_
_atom_site_aniso_label
_atom_site_aniso_U_11
_atom_site_aniso_U_22
_atom_site_aniso_U_33
_atom_site_aniso_U_23
_atom_site_aniso_U_13
_atom_site_aniso_U_12
C1 0.0188(7) 0.0221(9) 0.0231(9) 0.0079(7) 0.0063(7) 0.0069(6)
C2 0.0201(7) 0.0242(9) 0.0161(9) 0.0091(7) 0.0053(6) 0.0068(7)
C3 0.0256(7) 0.0228(9) 0.0232(9) 0.0103(8) 0.0069(7) 0.0072(7)
C4 0.0213(7) 0.0220(9) 0.0252(10) 0.0091(8) 0.0018(7) 0.0023(7)
C5 0.0185(7) 0.0312(10) 0.0228(9) 0.0154(8) 0.0052(7) 0.0065(7)
C6 0.0217(7) 0.0254(9) 0.0188(9) 0.0102(7) 0.0071(7) 0.0093(7)
C7 0.0181(7) 0.0275(9) 0.0260(9) 0.0118(8) 0.0080(7) 0.0090(7)
C8 0.0194(7) 0.0208(9) 0.0232(9) 0.0096(7) 0.0081(7) 0.0099(6)
C9 0.0170(6) 0.0225(9) 0.0272(10) 0.0099(8) 0.0068(7) 0.0051(6)
C10 0.0248(7) 0.0286(10) 0.0262(10) 0.0130(8) 0.0119(7) 0.0104(7)
C11 0.0216(7) 0.0241(9) 0.0210(9) 0.0070(7) 0.0061(7) 0.0119(7)
C12 0.0212(7) 0.0230(9) 0.0285(10) 0.0081(8) 0.0074(7) 0.0040(7)
C13 0.0231(7) 0.0254(9) 0.0301(10) 0.0126(8) 0.0114(7) 0.0071(7)
C14 0.0280(8) 0.0241(9) 0.0331(10) 0.0107(8) 0.0092(8) 0.0127(7)
C15 0.0266(8) 0.0194(9) 0.0284(10) 0.0079(8) 0.0104(7) 0.0123(7)
C16 0.0252(8) 0.0364(11) 0.0384(12) 0.0123(9) 0.0156(8) 0.0106(8)
C17 0.0363(9) 0.0343(11) 0.0345(11) 0.0127(9) 0.0202(9) 0.0098(8)
C18 0.0319(8) 0.0184(9) 0.0262(10) 0.0057(8) 0.0113(8) 0.0067(7)
C19 0.0254(8) 0.0268(10) 0.0320(11) 0.0096(8) 0.0105(8) 0.0050(7)
C20 0.0298(8) 0.0239(9) 0.0307(10) 0.0117(8) 0.0139(8) 0.0081(7)
N1 0.0220(6) 0.0221(8) 0.0230(8) 0.0081(6) 0.0069(6) 0.0102(6)
N2 0.0280(7) 0.0337(10) 0.0244(9) 0.0080(8) 0.0072(7) 0.0102(7)
N3 0.0189(6) 0.0286(8) 0.0274(8) 0.0103(7) 0.0064(6) 0.0109(6)
N4 0.0393(9) 0.0356(10) 0.0277(10) 0.0120(8) 0.0097(8) 0.0057(8)
O1 0.0325(6) 0.0229(7) 0.0466(9) 0.0077(6) 0.0083(6) 0.0111(6)
O2 0.0184(5) 0.0381(8) 0.0443(8) 0.0211(7) 0.0077(5) 0.0096(5)

loop_
_atom_type_symbol
_atom_type_description
_atom_type_scat_dispersion_real
_atom_type_scat_dispersion_imag
_atom_type_scat_source
C C 0.0033 0.0016 'International Tables Vol C Tables 4.2.6.8 and 6.1.1.4'
H H 0.0000 0.0000 'International Tables Vol C Tables 4.2.6.8 and 6.1.1.4'
N N 0.0061 0.0033 'International Tables Vol C Tables 4.2.6.8 and 6.1.1.4'
O O 0.0106 0.0060 'International Tables Vol C Tables 4.2.6.8 and 6.1.1.4'

loop_
_geom_angle_atom_site_label_1
_geom_angle_atom_site_label_2
_geom_angle_atom_site_label_3
_geom_angle
C2 C1 C6 119.55(15)
C2 C1 H1 120.2
C6 C1 H1 120.2
N1 C2 C1 124.31(15)
N1 C2 C3 114.14(14)
C1 C2 C3 121.54(13)
O1 C3 C4 126.02(16)
O1 C3 C2 117.25(14)
C4 C3 C2 116.73(15)
C5 C4 C3 123.37(15)
C5 C4 H4 118.3
C3 C4 H4 118.3
O2 C5 C4 125.60(16)
O2 C5 C6 116.90(15)
C4 C5 C6 117.50(13)
N3 C6 C1 124.58(15)
N3 C6 C5 114.29(13)
C1 C6 C5 121.12(14)
N1 C7 C8 115.83(13)
N1 C7 H7A 108.3
C8 C7 H7A 108.3
N1 C7 H7B 108.3
C8 C7 H7B 108.3
H7A C7 H7B 107.4
C9 C8 C13 117.57(15)
C9 C8 C7 124.78(14)
C13 C8 C7 117.62(14)
C8 C9 C10 121.33(15)
C8 C9 H9 119.3
C10 C9 H9 119.3
C9 C10 C11 120.54(15)
C9 C10 H10 119.7
C11 C10 H10 119.7
C12 C11 C10 118.37(15)
C12 C11 N2 119.78(15)
C10 C11 N2 121.72(16)
C13 C12 C11 120.34(15)
C13 C12 H12 119.8
C11 C12 H12 119.8
C12 C13 C8 121.75(16)
C12 C13 H13 119.1
C8 C13 H13 119.1
N3 C14 C15 112.62(14)
N3 C14 H14A 109.1
C15 C14 H14A 109.1
N3 C14 H14B 109.1
C15 C14 H14B 109.1
H14A C14 H14B 107.8
C16 C15 C20 117.40(16)
C16 C15 C14 121.56(15)
C20 C15 C14 121.02(15)
C17 C16 C15 121.81(16)
C17 C16 H16 119.1
C15 C16 H16 119.1
C16 C17 C18 120.26(17)
C16 C17 H17 119.9
C18 C17 H17 119.9
C19 C18 C17 118.55(17)
C19 C18 N4 120.90(16)
C17 C18 N4 120.52(17)
C20 C19 C18 120.50(15)
C20 C19 H19 119.7
C18 C19 H19 119.7
C19 C20 C15 121.46(16)
C19 C20 H20 119.3
C15 C20 H20 119.3
C2 N1 C7 124.58(14)
C2 N1 H1N 116.2(12)
C7 N1 H1N 118.8(12)
C11 N2 H2A 112.9(13)
C11 N2 H2B 112.4(14)
H2A N2 H2B 116.5(19)
C6 N3 C14 125.25(13)
C6 N3 H3N 116.8(12)
C14 N3 H3N 117.8(12)
C18 N4 H4A 114.4(16)
C18 N4 H4B 114.4(15)
H4A N4 H4B 111(2)

loop_
_geom_bond_atom_site_label_1
_geom_bond_atom_site_label_2
_geom_bond_distance
C1 C2 1.383(2)
C1 C6 1.391(2)
C1 H1 0.9500
C2 N1 1.3191(18)
C2 C3 1.526(2)
C3 O1 1.2432(19)
C3 C4 1.402(2)
C4 C5 1.388(2)
C4 H4 0.9500
C5 O2 1.2549(17)
C5 C6 1.521(2)
C6 N3 1.314(2)
C7 N1 1.455(2)
C7 C8 1.511(2)
C7 H7A 0.9900
C7 H7B 0.9900
C8 C9 1.385(2)
C8 C13 1.395(2)
C9 C10 1.387(2)
C9 H9 0.9500
C10 C11 1.397(2)
C10 H10 0.9500
C11 C12 1.391(2)
C11 N2 1.402(2)
C12 C13 1.380(2)
C12 H12 0.9500
C13 H13 0.9500
C14 N3 1.469(2)
C14 C15 1.505(2)
C14 H14A 0.9900
C14 H14B 0.9900
C15 C16 1.389(2)
C15 C20 1.391(2)
C16 C17 1.378(3)
C16 H16 0.9500
C17 C18 1.395(2)
C17 H17 0.9500
C18 C19 1.387(2)
C18 N4 1.402(2)
C19 C20 1.383(2)
C19 H19 0.9500
C20 H20 0.9500
N1 H1N 0.870(19)
N2 H2A 0.86(2)
N2 H2B 0.86(2)
N3 H3N 0.932(19)
N4 H4A 0.91(3)
N4 H4B 0.93(2)

loop_
_geom_hbond_atom_site_label_D
_geom_hbond_atom_site_label_H
_geom_hbond_atom_site_label_A
_geom_hbond_distance_DH
_geom_hbond_distance_HA
_geom_hbond_distance_DA
_geom_hbond_angle_DHA
_geom_hbond_site_symmetry_A
N1 H1N N2 0.870(19) 2.256(19) 3.048(2) 151.2(16) 2_676
N2 H2A O2 0.86(2) 2.40(2) 3.214(2) 157.7(18) 2_776
N2 H2B O1 0.86(2) 2.45(2) 3.294(2) 168.1(19) 1_444
N3 H3N O2 0.932(19) 1.99(2) 2.8340(17) 149.3(17) 2_877

loop_
_geom_torsion_atom_site_label_1
_geom_torsion_atom_site_label_2
_geom_torsion_atom_site_label_3
_geom_torsion_atom_site_label_4
_geom_torsion
C6 C1 C2 N1 -178.51(15)
C6 C1 C2 C3 0.0(2)
N1 C2 C3 O1 -3.5(2)
C1 C2 C3 O1 177.89(15)
N1 C2 C3 C4 177.33(15)
C1 C2 C3 C4 -1.3(2)
O1 C3 C4 C5 -174.94(17)
C2 C3 C4 C5 4.2(2)
C3 C4 C5 O2 174.87(16)
C3 C4 C5 C6 -5.4(2)
C2 C1 C6 N3 177.70(15)
C2 C1 C6 C5 -1.2(2)
O2 C5 C6 N3 4.6(2)
C4 C5 C6 N3 -175.20(15)
O2 C5 C6 C1 -176.39(15)
C4 C5 C6 C1 3.8(2)
N1 C7 C8 C9 3.7(2)
N1 C7 C8 C13 -174.44(14)
C13 C8 C9 C10 2.3(2)
C7 C8 C9 C10 -175.89(14)
C8 C9 C10 C11 0.6(2)
C9 C10 C11 C12 -2.8(2)
C9 C10 C11 N2 172.93(15)
C10 C11 C12 C13 2.2(2)
N2 C11 C12 C13 -173.64(15)
C11 C12 C13 C8 0.7(2)
C9 C8 C13 C12 -2.9(2)
C7 C8 C13 C12 175.39(14)
N3 C14 C15 C16 53.3(2)
N3 C14 C15 C20 -125.30(17)
C20 C15 C16 C17 0.3(3)
C14 C15 C16 C17 -178.35(16)
C15 C16 C17 C18 0.9(3)
C16 C17 C18 C19 -1.6(3)
C16 C17 C18 N4 -179.30(17)
C17 C18 C19 C20 1.1(3)
N4 C18 C19 C20 178.88(16)
C18 C19 C20 C15 0.0(3)
C16 C15 C20 C19 -0.7(2)
C14 C15 C20 C19 177.93(16)
C1 C2 N1 C7 5.6(3)
C3 C2 N1 C7 -173.02(14)
C8 C7 N1 C2 -89.33(18)
C1 C6 N3 C14 -0.9(3)
C5 C6 N3 C14 178.03(15)
C15 C14 N3 C6 60.2(2)
